data_8101419
loop_
_publ_author_name
'Werner, Helmut'
'Schmittel, Michael'

_publ_section_title
;
Crystal structure of chloro-di-\h^5^-cyclopentadienyl-[1,1-dimesityl-
3,3-dimethyl-1-buten-2-oxy]titan(IV), C~34~H~41~ClOTi
;
_journal_issue 1
_journal_name_full 'Zeitschrift f\"ur Kristallographie - New Crystal Structures'
_journal_page_first 47
_journal_page_last 48
_journal_volume 214
_journal_year 1999
_chemical_formula_sum 'C34 H41 Cl O Ti'
_chemical_formula_weight 549.02
_chemical_melting_point 458.15
_space_group_IT_number 14
_symmetry_cell_setting monoclinic
_symmetry_space_group_name_Hall '-P 2yn'
_symmetry_space_group_name_H-M 'P 1 21/n 1'
_cell_angle_alpha 90.00
_cell_angle_beta 103.90(4)
_cell_angle_gamma 90.00
_cell_formula_units_Z 4
_cell_length_a 11.771(9)
_cell_length_b 18.684(6)
_cell_length_c 13.97(1)
_cell_measurement_temperature 293(2)
_cell_volume 2981.7(32)
_diffrn_ambient_temperature 293(2)
_exptl_crystal_density_diffrn 1.223
_refine_ls_R_factor_obs 0.0457
_refine_ls_wR_factor_obs 0.1067
_cod_depositor_comments
;
The following automatic conversions were performed:

'_chemical_melting_point' value '185_C' was changed to '458.15' - it
was converted from degrees Celsius(C) to Kelvins(K).

Automatic conversion script
Id: cif_fix_values 1646 2011-03-28 12:23:43Z adriana 
;
_cod_original_sg_symbol_H-M 'P 21/n'
_cod_database_code 8101419

loop_
_symmetry_equiv_pos_as_xyz
'x, y, z'
'x+1/2, -y+1/2, z+1/2'
'-x, -y, -z'
'-x-1/2, y-1/2, -z-1/2'

loop_
_atom_site_aniso_label
_atom_site_aniso_U_11
_atom_site_aniso_U_22
_atom_site_aniso_U_33
_atom_site_aniso_U_23
_atom_site_aniso_U_13
_atom_site_aniso_U_12
Ti 0.0394(3) 0.0390(3) 0.0504(3) 0.0011(2) 0.0184(2) -0.0021(2)
Cl 0.0764(6) 0.0616(5) 0.0838(6) -0.0136(5) 0.0497(5) -0.0064(5)
O 0.0385(11) 0.0403(11) 0.0505(12) 0.0037(9) 0.0161(9) -0.0017(9)
C1 0.039(2) 0.0339(15) 0.043(2) 0.0079(12) 0.0081(13) -0.0015(12)
C2 0.0370(15) 0.0375(15) 0.0353(15) 0.0069(12) 0.0078(12) -0.0004(13)
C3 0.053(2) 0.035(2) 0.066(2) -0.0016(14) 0.024(2) -0.0003(14)
C4 0.082(3) 0.051(2) 0.070(2) -0.012(2) 0.036(2) -0.006(2)
C5 0.069(2) 0.039(2) 0.090(3) -0.001(2) 0.031(2) -0.001(2)
C6 0.061(2) 0.049(2) 0.115(3) -0.003(2) 0.023(2) 0.013(2)
C10 0.056(2) 0.059(2) 0.072(3) -0.009(2) 0.008(2) -0.009(2)
C11 0.051(2) 0.069(3) 0.077(3) 0.003(2) 0.023(2) -0.018(2)
C12 0.041(2) 0.078(3) 0.090(3) -0.003(2) 0.016(2) 0.004(2)
C13 0.046(2) 0.068(3) 0.080(3) 0.018(2) -0.001(2) -0.005(2)
C14 0.043(2) 0.085(3) 0.056(2) -0.002(2) 0.010(2) -0.012(2)
C15 0.061(2) 0.040(2) 0.079(3) 0.013(2) 0.016(2) -0.004(2)
C16 0.072(3) 0.066(2) 0.065(2) 0.023(2) 0.033(2) 0.007(2)
C17 0.071(2) 0.051(2) 0.051(2) 0.007(2) 0.002(2) -0.002(2)
C18 0.045(2) 0.053(2) 0.067(2) 0.022(2) 0.015(2) 0.004(2)
C19 0.059(2) 0.049(2) 0.060(2) 0.000(2) 0.016(2) 0.008(2)
C20 0.0359(15) 0.040(2) 0.039(2) -0.0003(12) 0.0086(13) -0.0001(12)
C21 0.041(2) 0.050(2) 0.044(2) 0.0028(14) 0.0125(14) -0.0038(14)
C22 0.058(2) 0.069(2) 0.054(2) 0.002(2) 0.023(2) -0.019(2)
C23 0.044(2) 0.079(3) 0.069(2) -0.008(2) 0.015(2) -0.021(2)
C24 0.042(2) 0.069(2) 0.052(2) -0.008(2) 0.001(2) -0.006(2)
C25 0.041(2) 0.047(2) 0.045(2) -0.0044(14) 0.0092(14) -0.0006(14)
C26 0.060(2) 0.067(2) 0.046(2) 0.017(2) 0.012(2) -0.013(2)
C27 0.064(3) 0.159(5) 0.112(4) -0.002(4) 0.017(3) -0.056(3)
C28 0.059(2) 0.066(2) 0.040(2) 0.003(2) 0.004(2) -0.003(2)
C30 0.0340(15) 0.045(2) 0.0334(15) 0.0059(12) 0.0097(12) -0.0045(13)
C31 0.042(2) 0.050(2) 0.038(2) 0.0083(14) 0.0073(14) -0.0074(14)
C32 0.050(2) 0.075(3) 0.037(2) 0.001(2) 0.000(2) -0.017(2)
C33 0.060(2) 0.063(2) 0.044(2) -0.008(2) 0.020(2) -0.022(2)
C34 0.053(2) 0.052(2) 0.050(2) -0.002(2) 0.018(2) -0.002(2)
C35 0.046(2) 0.048(2) 0.038(2) 0.0017(13) 0.0136(14) 0.0001(14)
C36 0.043(2) 0.072(2) 0.052(2) 0.017(2) -0.0008(15) -0.003(2)
C37 0.095(3) 0.084(3) 0.067(2) -0.027(2) 0.028(2) -0.029(2)
C38 0.049(2) 0.063(2) 0.050(2) -0.004(2) 0.003(2) 0.013(2)

loop_
_atom_site_label
_atom_site_type_symbol
_atom_site_fract_x
_atom_site_fract_y
_atom_site_fract_z
_atom_site_U_iso_or_equiv
_atom_site_thermal_displace_type
_atom_site_occupancy
_atom_site_calc_flag
_atom_site_refinement_flags
_atom_site_disorder_group
Ti Ti 0.12182(5) 0.54862(3) 0.33522(4) 0.0417(2) Uani 1 d . .
Cl Cl 0.05343(8) 0.61341(5) 0.45843(7) 0.0688(3) Uani 1 d . .
O O 0.2045(2) 0.62272(10) 0.29262(14) 0.0422(5) Uani 1 d . .
C1 C 0.2975(2) 0.66692(14) 0.2968(2) 0.0391(7) Uani 1 d . .
C2 C 0.3824(2) 0.64918(14) 0.2498(2) 0.0367(6) Uani 1 d . .
C3 C 0.2813(3) 0.7378(2) 0.3494(2) 0.0495(8) Uani 1 d . .
C4 C 0.2941(3) 0.7267(2) 0.4604(3) 0.0646(10) Uani 1 d . .
H4A H 0.2421(16) 0.6893(9) 0.4704(3) 0.097 Uiso 1 calc R .
H4B H 0.2747(21) 0.7703(4) 0.4892(4) 0.097 Uiso 1 calc R .
H4C H 0.3733(6) 0.7136(13) 0.4910(4) 0.097 Uiso 1 calc R .
C5 C 0.3633(3) 0.7987(2) 0.3356(3) 0.0641(10) Uani 1 d . .
H5A H 0.3578(16) 0.8056(9) 0.2665(3) 0.096 Uiso 1 calc R .
H5B H 0.4424(4) 0.7866(6) 0.3683(16) 0.096 Uiso 1 calc R .
H5C H 0.3410(14) 0.8419(3) 0.3633(17) 0.096 Uiso 1 calc R .
C6 C 0.1548(3) 0.7639(2) 0.3030(3) 0.0747(11) Uani 1 d . .
H6A H 0.0998(3) 0.7296(7) 0.3162(18) 0.112 Uiso 1 calc R .
H6B H 0.1441(8) 0.7691(14) 0.2330(4) 0.112 Uiso 1 calc R .
H6C H 0.1422(9) 0.8093(7) 0.3312(15) 0.112 Uiso 1 calc R .
C10 C -0.0020(3) 0.4687(2) 0.2200(3) 0.0637(10) Uani 1 d . .
C11 C -0.0708(3) 0.4940(2) 0.2816(3) 0.0643(10) Uani 1 d . .
C12 C -0.0869(3) 0.5672(2) 0.2638(3) 0.0696(11) Uani 1 d . .
C13 C -0.0271(3) 0.5869(2) 0.1941(3) 0.0673(11) Uani 1 d . .
C14 C 0.0272(3) 0.5267(2) 0.1678(3) 0.0619(10) Uani 1 d . .
C15 C 0.1718(3) 0.4302(2) 0.3960(3) 0.0601(9) Uani 1 d . .
C16 C 0.1873(4) 0.4733(2) 0.4770(3) 0.0648(10) Uani 1 d . .
C17 C 0.2779(3) 0.5220(2) 0.4749(3) 0.0598(9) Uani 1 d . .
C18 C 0.3173(3) 0.5069(2) 0.3918(3) 0.0546(9) Uani 1 d . .
C19 C 0.2504(3) 0.4522(2) 0.3407(3) 0.0556(9) Uani 1 d . .
C20 C 0.4973(2) 0.68888(15) 0.2625(2) 0.0383(6) Uani 1 d . .
C21 C 0.5239(3) 0.7243(2) 0.1810(2) 0.0443(7) Uani 1 d . .
C22 C 0.6312(3) 0.7581(2) 0.1912(3) 0.0589(9) Uani 1 d . .
C23 C 0.7159(3) 0.7575(2) 0.2787(3) 0.0638(10) Uani 1 d . .
C24 C 0.6896(3) 0.7227(2) 0.3573(3) 0.0562(9) Uani 1 d . .
C25 C 0.5829(3) 0.6892(2) 0.3519(2) 0.0447(7) Uani 1 d . .
C26 C 0.4371(3) 0.7297(2) 0.0828(2) 0.0578(9) Uani 1 d . .
H26A H 0.3629(6) 0.7452(12) 0.0925(3) 0.087 Uiso 1 calc R .
H26B H 0.4283(15) 0.6837(3) 0.0512(8) 0.087 Uiso 1 calc R .
H26C H 0.4647(10) 0.7637(9) 0.0420(7) 0.087 Uiso 1 calc R .
C27 C 0.8331(4) 0.7945(3) 0.2883(4) 0.112(2) Uani 1 d . .
H27A H 0.8935(6) 0.7672(11) 0.3311(23) 0.169 Uiso 1 calc R .
H27B H 0.8302(11) 0.8415(8) 0.3153(27) 0.169 Uiso 1 calc R .
H27C H 0.8496(17) 0.7983(19) 0.2244(6) 0.169 Uiso 1 calc R .
C28 C 0.5668(3) 0.6557(2) 0.4460(2) 0.0564(8) Uani 1 d . .
H28A H 0.4921(9) 0.6322(10) 0.4335(4) 0.085 Uiso 1 calc R .
H28B H 0.5701(20) 0.6922(2) 0.4950(6) 0.085 Uiso 1 calc R .
H28C H 0.6278(12) 0.6214(9) 0.4694(9) 0.085 Uiso 1 calc R .
C30 C 0.3670(2) 0.58697(15) 0.1789(2) 0.0372(6) Uani 1 d . .
C31 C 0.2733(3) 0.5868(2) 0.0939(2) 0.0439(7) Uani 1 d . .
C32 C 0.2640(3) 0.5314(2) 0.0260(2) 0.0558(9) Uani 1 d . .
C33 C 0.3429(3) 0.4755(2) 0.0364(2) 0.0544(8) Uani 1 d . .
C34 C 0.4342(3) 0.4764(2) 0.1189(2) 0.0507(8) Uani 1 d . .
C35 C 0.4489(3) 0.5307(2) 0.1895(2) 0.0434(7) Uani 1 d . .
C36 C 0.1831(3) 0.6456(2) 0.0684(2) 0.0580(9) Uani 1 d . .
H36A H 0.2066(10) 0.6793(7) 0.0250(14) 0.087 Uiso 1 calc R .
H36B H 0.1766(14) 0.6696(8) 0.1276(3) 0.087 Uiso 1 calc R .
H36C H 0.1088(5) 0.6253(2) 0.0363(15) 0.087 Uiso 1 calc R .
C37 C 0.3325(4) 0.4170(2) -0.0397(3) 0.0803(12) Uani 1 d . .
H37A H 0.3953(15) 0.3834(9) -0.0189(10) 0.120 Uiso 1 calc R .
H37B H 0.3367(26) 0.4376(3) -0.1018(6) 0.120 Uiso 1 calc R .
H37C H 0.2590(12) 0.3929(10) -0.0470(16) 0.120 Uiso 1 calc R .
C38 C 0.5566(3) 0.5251(2) 0.2735(2) 0.0554(8) Uani 1 d . .
H38A H 0.5358(4) 0.5343(12) 0.3347(3) 0.083 Uiso 1 calc R .
H38B H 0.6136(8) 0.5596(8) 0.2644(9) 0.083 Uiso 1 calc R .
H38C H 0.5890(11) 0.4779(4) 0.2747(10) 0.083 Uiso 1 calc R .
H11 H -0.0983(27) 0.4664(16) 0.3244(23) 0.048(9) Uiso 1 d . .
H24 H 0.7448(26) 0.7162(15) 0.4172(22) 0.045(8) Uiso 1 d . .
H14 H 0.0744(29) 0.5240(17) 0.1245(24) 0.057(10) Uiso 1 d . .
H34 H 0.4924(27) 0.4371(16) 0.1301(22) 0.050(9) Uiso 1 d . .
H18 H 0.3720(28) 0.5320(16) 0.3726(23) 0.050(9) Uiso 1 d . .
H19 H 0.2576(30) 0.4341(18) 0.2826(26) 0.063(11) Uiso 1 d . .
H16 H 0.1435(34) 0.4726(20) 0.5156(28) 0.076(13) Uiso 1 d . .
H32 H 0.2072(27) 0.5315(16) -0.0280(24) 0.049(9) Uiso 1 d . .
H22 H 0.6428(29) 0.7833(18) 0.1350(26) 0.068(10) Uiso 1 d . .
H17 H 0.3053(33) 0.5591(20) 0.5211(28) 0.080(12) Uiso 1 d . .
H15 H 0.1139(34) 0.3931(21) 0.3780(29) 0.088(13) Uiso 1 d . .
H13 H -0.0238(32) 0.6314(22) 0.1719(27) 0.078(12) Uiso 1 d . .
H10 H 0.0150(33) 0.4227(22) 0.2179(28) 0.077(13) Uiso 1 d . .
H12 H -0.1294(35) 0.5973(21) 0.2957(29) 0.084(13) Uiso 1 d . .

loop_
_geom_bond_atom_site_label_1
_geom_bond_atom_site_label_2
_geom_bond_distance
_geom_bond_site_symmetry_2
_geom_bond_publ_flag
Ti O 1.870(2) . ?
Ti C19 2.342(3) . ?
Ti C14 2.372(4) . ?
Ti C18 2.378(4) . ?
Ti C17 2.389(4) . ?
Ti C15 2.392(3) . ?
Ti Cl 2.396(2) . ?
Ti C16 2.400(4) . ?
Ti C13 2.410(4) . ?
Ti C10 2.413(4) . ?
Ti C11 2.435(4) . ?
Ti C12 2.444(4) . ?
O C1 1.361(3) . ?
C1 C2 1.362(4) . ?
C1 C3 1.547(4) . ?
C2 C30 1.509(4) . ?
C2 C20 1.515(4) . ?
C3 C5 1.534(4) . ?
C3 C4 1.536(5) . ?
C3 C6 1.553(5) . ?
C10 C14 1.395(5) . ?
C10 C11 1.398(5) . ?
C11 C12 1.395(6) . ?
C12 C13 1.380(6) . ?
C13 C14 1.386(6) . ?
C15 C16 1.365(5) . ?
C15 C19 1.401(5) . ?
C16 C17 1.406(5) . ?
C17 C18 1.379(5) . ?
C18 C19 1.378(5) . ?
C20 C25 1.404(4) . ?
C20 C21 1.414(4) . ?
C21 C22 1.389(4) . ?
C21 C26 1.504(4) . ?
C22 C23 1.379(5) . ?
C23 C24 1.373(5) . ?
C23 C27 1.520(5) . ?
C24 C25 1.390(4) . ?
C25 C28 1.508(4) . ?
C30 C35 1.409(4) . ?
C30 C31 1.414(4) . ?
C31 C32 1.390(5) . ?
C31 C36 1.510(4) . ?
C32 C33 1.383(5) . ?
C33 C34 1.374(5) . ?
C33 C37 1.508(5) . ?
C34 C35 1.396(4) . ?
C35 C38 1.510(4) . ?
